data_4076501
loop_
_publ_author_name
'Xu, Hongwei'
'Williard, Paul G.'
'Bernskoetter, Wesley H.'

_publ_section_title
;
 C--CN Bond Activation of Acetonitrile using Cobalt(I)
;
_journal_issue 5
_journal_name_full Organometallics
_journal_page_first 1588
_journal_paper_doi 10.1021/om201270n
_journal_volume 31
_journal_year 2012
_chemical_formula_moiety '(Co 3+),(C3 H9 P)3,(C H3 1-)2,(C N 1-)'
_chemical_formula_sum 'C12 H33 Co N P3'
_chemical_formula_weight 343.23
_space_group_crystal_system orthorhombic
_space_group_IT_number 19
_space_group_name_Hall 'P 2ac 2ab'
_space_group_name_H-M_alt 'P 21 21 21'
_symmetry_space_group_name_Hall 'P 2ac 2ab'
_symmetry_space_group_name_H-M 'P 21 21 21'
_atom_sites_solution_hydrogens geom
_atom_sites_solution_primary direct
_atom_sites_solution_secondary difmap
_cell_angle_alpha 90
_cell_angle_beta 90
_cell_angle_gamma 90
_cell_formula_units_Z 4
_cell_length_a 12.203(5)
_cell_length_b 12.279(5)
_cell_length_c 12.413(5)
_cell_measurement_reflns_used 4975
_cell_measurement_temperature 193.(2)
_cell_measurement_theta_max 24.3246
_cell_measurement_theta_min 2.3331
_cell_volume 1860.0(13)
_computing_cell_refinement 'SAINT V7.68A (Bruker AXS, 2009)'
_computing_data_reduction 'SAINT V7.68A (Bruker AXS, 2009)'
_computing_structure_refinement 'SHELXL-97 (Sheldrick, 2008)'
_computing_structure_solution 'SHELXS-97 (Sheldrick, 2008)'
_diffrn_ambient_temperature 193.(2)
_diffrn_detector_area_resol_mean 8.3333
_diffrn_measured_fraction_theta_full 0.997
_diffrn_measured_fraction_theta_max 0.997
_diffrn_measurement_device_type 'Bruker Apex1 platform'
_diffrn_measurement_method 'profile from \w scans'
_diffrn_radiation_type 'Mo K\a'
_diffrn_radiation_wavelength 0.71073
_diffrn_reflns_av_R_equivalents 0.0976
_diffrn_reflns_av_sigmaI/netI 0.0744
_diffrn_reflns_limit_h_max 14
_diffrn_reflns_limit_h_min -14
_diffrn_reflns_limit_k_max 14
_diffrn_reflns_limit_k_min -14
_diffrn_reflns_limit_l_max 14
_diffrn_reflns_limit_l_min -14
_diffrn_reflns_number 14968
_diffrn_reflns_theta_full 25.00
_diffrn_reflns_theta_max 25.00
_diffrn_reflns_theta_min 2.33
_exptl_absorpt_coefficient_mu 1.165
_exptl_absorpt_correction_T_max 0.7451
_exptl_absorpt_correction_T_min 0.5257
_exptl_absorpt_correction_type empirical
_exptl_absorpt_process_details 'SADABS V2008/1 (Bruker AXS)'
_exptl_crystal_colour yellow
_exptl_crystal_density_diffrn 1.226
_exptl_crystal_density_method 'not measured'
_exptl_crystal_description chunk
_exptl_crystal_F_000 736
_exptl_crystal_size_max 0.35
_exptl_crystal_size_mid 0.25
_exptl_crystal_size_min 0.18
_refine_diff_density_max 0.666
_refine_diff_density_min -0.580
_refine_ls_abs_structure_details 'Flack H D (1983), Acta Cryst. A39, 876-881'
_refine_ls_abs_structure_Flack 0.02(2)
_refine_ls_extinction_method none
_refine_ls_goodness_of_fit_ref 1.086
_refine_ls_hydrogen_treatment constr
_refine_ls_matrix_type full
_refine_ls_number_parameters 165
_refine_ls_number_reflns 3270
_refine_ls_number_restraints 0
_refine_ls_restrained_S_all 1.086
_refine_ls_R_factor_all 0.0492
_refine_ls_R_factor_gt 0.0447
_refine_ls_shift/su_max 0.001
_refine_ls_shift/su_mean 0.000
_refine_ls_structure_factor_coef Fsqd
_refine_ls_weighting_details 'calc w=1/[\s^2^(Fo^2^)+(0.0533P)^2^+0.3593P] where P=(Fo^2^+2Fc^2^)/3'
_refine_ls_weighting_scheme calc
_refine_ls_wR_factor_gt 0.1134
_refine_ls_wR_factor_ref 0.1184
_reflns_number_gt 3007
_reflns_number_total 3270
_reflns_threshold_expression >2sigma(I)
_cod_data_source_file om201270n_si_002.cif
_cod_data_source_block I
_cod_original_cell_volume 1860.0(12)
_cod_database_code 4076501

loop_
_space_group_symop_operation_xyz
'x, y, z'
'-x+1/2, -y, z+1/2'
'-x, y+1/2, -z+1/2'
'x+1/2, -y+1/2, -z'

loop_
_atom_site_type_symbol
_atom_site_label
_atom_site_fract_x
_atom_site_fract_y
_atom_site_fract_z
_atom_site_U_iso_or_equiv
_atom_site_adp_type
_atom_site_calc_flag
_atom_site_refinement_flags
_atom_site_occupancy
C C1 0.4606(5) 0.8335(4) 0.0936(4) 0.0410(14) Uani d . 1
H H1A 0.4119 0.7914 0.0465 0.061 Uiso calc R 1
H H1B 0.4203 0.8568 0.1578 0.061 Uiso calc R 1
H H1C 0.5229 0.788 0.1152 0.061 Uiso calc R 1
C C2 0.6739(4) 0.9108(4) -0.0119(4) 0.0377(12) Uani d . 1
H H2A 0.7264 0.9607 0.0217 0.057 Uiso calc R 1
H H2B 0.6887 0.9061 -0.0893 0.057 Uiso calc R 1
H H2C 0.6812 0.8384 0.0206 0.057 Uiso calc R 1
C C3 0.5689(3) 1.0945(4) -0.0613(4) 0.0253(10) Uani d . 1
C C4 0.6766(5) 0.9260(5) 0.2358(4) 0.0491(15) Uani d . 1
H H4A 0.6917 0.951 0.3093 0.074 Uiso calc R 1
H H4B 0.7448 0.9261 0.194 0.074 Uiso calc R 1
H H4C 0.6466 0.852 0.2381 0.074 Uiso calc R 1
C C5 0.4824(5) 1.0307(5) 0.2868(4) 0.0517(14) Uani d . 1
H H5A 0.4227 1.0802 0.2671 0.078 Uiso calc R 1
H H5B 0.5217 1.0601 0.3492 0.078 Uiso calc R 1
H H5C 0.4521 0.9591 0.305 0.078 Uiso calc R 1
C C6 0.6503(4) 1.1444(4) 0.1775(4) 0.0377(12) Uani d . 1
H H6A 0.7101 1.1435 0.1247 0.056 Uiso calc R 1
H H6B 0.6806 1.1551 0.2498 0.056 Uiso calc R 1
H H6C 0.5999 1.2041 0.1606 0.056 Uiso calc R 1
C C7 0.2383(4) 0.9973(6) 0.0740(5) 0.0571(17) Uani d . 1
H H7A 0.2176 0.9339 0.0305 0.086 Uiso calc R 1
H H7B 0.178 1.0499 0.0744 0.086 Uiso calc R 1
H H7C 0.2539 0.974 0.1479 0.086 Uiso calc R 1
C C8 0.3621(5) 1.1942(4) 0.0833(5) 0.0509(15) Uani d . 1
H H8A 0.2925 1.2317 0.0704 0.076 Uiso calc R 1
H H8B 0.4224 1.2378 0.054 0.076 Uiso calc R 1
H H8C 0.3727 1.1842 0.1609 0.076 Uiso calc R 1
C C9 0.3083(4) 1.1098(4) -0.1126(5) 0.0420(13) Uani d . 1
H H9A 0.3628 1.158 -0.1455 0.063 Uiso calc R 1
H H9B 0.24 1.1502 -0.1011 0.063 Uiso calc R 1
H H9C 0.2944 1.0478 -0.1604 0.063 Uiso calc R 1
C C10 0.3378(4) 0.8269(4) -0.1606(4) 0.0417(13) Uani d . 1
H H10A 0.335 0.7917 -0.2315 0.063 Uiso calc R 1
H H10B 0.2894 0.8906 -0.1604 0.063 Uiso calc R 1
H H10C 0.3136 0.7753 -0.1053 0.063 Uiso calc R 1
C C11 0.5206(4) 0.9266(4) -0.2594(4) 0.0359(11) Uani d . 1
H H11A 0.4841 0.9968 -0.2706 0.054 Uiso calc R 1
H H11B 0.5004 0.8765 -0.3176 0.054 Uiso calc R 1
H H11C 0.6002 0.9373 -0.2594 0.054 Uiso calc R 1
C C12 0.5424(5) 0.7345(4) -0.1395(5) 0.0527(16) Uani d . 1
H H12A 0.6221 0.7425 -0.1454 0.079 Uiso calc R 1
H H12B 0.5146 0.6957 -0.2028 0.079 Uiso calc R 1
H H12C 0.5246 0.6932 -0.0743 0.079 Uiso calc R 1
Co Co1 0.51691(4) 0.96790(4) 0.01218(5) 0.02059(17) Uani d . 1
N N1 0.5977(4) 1.1743(3) -0.1026(4) 0.0395(11) Uani d . 1
P P1 0.57772(10) 1.01699(9) 0.17246(10) 0.0269(3) Uani d . 1
P P2 0.35983(9) 1.06049(9) 0.01661(10) 0.0276(3) Uani d . 1
P P3 0.47865(10) 0.87013(9) -0.13203(9) 0.0261(3) Uani d . 1

loop_
_atom_site_aniso_label
_atom_site_aniso_U_11
_atom_site_aniso_U_22
_atom_site_aniso_U_33
_atom_site_aniso_U_12
_atom_site_aniso_U_13
_atom_site_aniso_U_23
C1 0.064(4) 0.025(2) 0.034(3) -0.015(2) -0.011(3) 0.003(2)
C2 0.029(2) 0.046(3) 0.038(3) 0.014(2) -0.004(2) -0.004(3)
C3 0.020(2) 0.029(2) 0.026(2) -0.0012(19) 0.0027(19) 0.002(2)
C4 0.062(4) 0.049(3) 0.036(3) 0.010(3) -0.019(3) 0.002(3)
C5 0.064(4) 0.063(4) 0.028(3) -0.012(4) 0.009(2) -0.009(3)
C6 0.038(3) 0.034(3) 0.041(3) -0.011(2) -0.008(2) -0.002(2)
C7 0.027(3) 0.088(5) 0.056(4) -0.008(3) 0.016(3) -0.003(3)
C8 0.048(3) 0.042(3) 0.062(4) 0.015(3) -0.004(3) -0.024(3)
C9 0.033(3) 0.046(3) 0.047(3) 0.011(2) -0.008(2) -0.002(3)
C10 0.039(3) 0.050(3) 0.036(3) -0.017(2) -0.001(2) -0.006(3)
C11 0.034(3) 0.047(3) 0.027(3) -0.001(2) 0.002(2) -0.003(2)
C12 0.079(4) 0.034(3) 0.045(4) 0.024(3) -0.011(3) -0.011(2)
Co1 0.0217(3) 0.0181(3) 0.0219(3) -0.0001(2) 0.0007(2) 0.0016(2)
N1 0.037(2) 0.038(2) 0.043(3) -0.0063(19) 0.000(2) 0.012(2)
P1 0.0332(6) 0.0236(6) 0.0240(6) -0.0038(5) -0.0029(5) 0.0011(5)
P2 0.0208(5) 0.0299(6) 0.0323(7) 0.0006(4) 0.0038(5) -0.0046(5)
P3 0.0311(6) 0.0215(5) 0.0258(6) 0.0021(5) -0.0002(5) -0.0017(5)

loop_
_atom_type_symbol
_atom_type_description
_atom_type_scat_dispersion_real
_atom_type_scat_dispersion_imag
_atom_type_scat_source
C C 0.0033 0.0016 'International Tables Vol C Tables 4.2.6.8 and 6.1.1.4'
H H 0.0000 0.0000 'International Tables Vol C Tables 4.2.6.8 and 6.1.1.4'
N N 0.0061 0.0033 'International Tables Vol C Tables 4.2.6.8 and 6.1.1.4'
P P 0.1023 0.0942 'International Tables Vol C Tables 4.2.6.8 and 6.1.1.4'
Co Co 0.3494 0.9721 'International Tables Vol C Tables 4.2.6.8 and 6.1.1.4'

loop_
_geom_angle_atom_site_label_1
_geom_angle_atom_site_label_2
_geom_angle_atom_site_label_3
_geom_angle
Co1 C1 H1A 109.5
Co1 C1 H1B 109.5
H1A C1 H1B 109.5
Co1 C1 H1C 109.5
H1A C1 H1C 109.5
H1B C1 H1C 109.5
Co1 C2 H2A 109.5
Co1 C2 H2B 109.5
H2A C2 H2B 109.5
Co1 C2 H2C 109.5
H2A C2 H2C 109.5
H2B C2 H2C 109.5
N1 C3 Co1 176.8(4)
P1 C4 H4A 109.5
P1 C4 H4B 109.5
H4A C4 H4B 109.5
P1 C4 H4C 109.5
H4A C4 H4C 109.5
H4B C4 H4C 109.5
P1 C5 H5A 109.5
P1 C5 H5B 109.5
H5A C5 H5B 109.5
P1 C5 H5C 109.5
H5A C5 H5C 109.5
H5B C5 H5C 109.5
P1 C6 H6A 109.5
P1 C6 H6B 109.5
H6A C6 H6B 109.5
P1 C6 H6C 109.5
H6A C6 H6C 109.5
H6B C6 H6C 109.5
P2 C7 H7A 109.5
P2 C7 H7B 109.5
H7A C7 H7B 109.5
P2 C7 H7C 109.5
H7A C7 H7C 109.5
H7B C7 H7C 109.5
P2 C8 H8A 109.5
P2 C8 H8B 109.5
H8A C8 H8B 109.5
P2 C8 H8C 109.5
H8A C8 H8C 109.5
H8B C8 H8C 109.5
P2 C9 H9A 109.5
P2 C9 H9B 109.5
H9A C9 H9B 109.5
P2 C9 H9C 109.5
H9A C9 H9C 109.5
H9B C9 H9C 109.5
P3 C10 H10A 109.5
P3 C10 H10B 109.5
H10A C10 H10B 109.5
P3 C10 H10C 109.5
H10A C10 H10C 109.5
H10B C10 H10C 109.5
P3 C11 H11A 109.5
P3 C11 H11B 109.5
H11A C11 H11B 109.5
P3 C11 H11C 109.5
H11A C11 H11C 109.5
H11B C11 H11C 109.5
P3 C12 H12A 109.5
P3 C12 H12B 109.5
H12A C12 H12B 109.5
P3 C12 H12C 109.5
H12A C12 H12C 109.5
H12B C12 H12C 109.5
C3 Co1 C1 179.0(2)
C3 Co1 C2 84.2(2)
C1 Co1 C2 96.2(2)
C3 Co1 P3 97.23(15)
C1 Co1 P3 83.73(15)
C2 Co1 P3 83.92(15)
C3 Co1 P1 95.53(15)
C1 Co1 P1 83.60(15)
C2 Co1 P1 84.89(15)
P3 Co1 P1 162.07(5)
C3 Co1 P2 83.25(13)
C1 Co1 P2 96.33(17)
C2 Co1 P2 167.41(15)
P3 Co1 P2 96.63(5)
P1 Co1 P2 97.33(5)
C6 P1 C4 101.1(3)
C6 P1 C5 101.8(3)
C4 P1 C5 98.2(3)
C6 P1 Co1 115.73(19)
C4 P1 Co1 116.35(19)
C5 P1 Co1 120.5(2)
C7 P2 C9 101.8(3)
C7 P2 C8 102.5(3)
C9 P2 C8 96.0(3)
C7 P2 Co1 119.5(2)
C9 P2 Co1 116.35(18)
C8 P2 Co1 117.0(2)
C11 P3 C10 102.0(3)
C11 P3 C12 100.6(3)
C10 P3 C12 97.2(3)
C11 P3 Co1 116.28(18)
C10 P3 Co1 120.88(18)
C12 P3 Co1 116.35(19)

loop_
_geom_bond_atom_site_label_1
_geom_bond_atom_site_label_2
_geom_bond_distance
C1 Co1 2.054(5)
C1 H1A 0.98
C1 H1B 0.98
C1 H1C 0.98
C2 Co1 2.062(4)
C2 H2A 0.98
C2 H2B 0.98
C2 H2C 0.98
C3 N1 1.161(6)
C3 Co1 1.910(4)
C4 P1 1.823(5)
C4 H4A 0.98
C4 H4B 0.98
C4 H4C 0.98
C5 P1 1.843(5)
C5 H5A 0.98
C5 H5B 0.98
C5 H5C 0.98
C6 P1 1.800(5)
C6 H6A 0.98
C6 H6B 0.98
C6 H6C 0.98
C7 P2 1.819(5)
C7 H7A 0.98
C7 H7B 0.98
C7 H7C 0.98
C8 P2 1.838(5)
C8 H8A 0.98
C8 H8B 0.98
C8 H8C 0.98
C9 P2 1.826(6)
C9 H9A 0.98
C9 H9B 0.98
C9 H9C 0.98
C10 P3 1.834(5)
C10 H10A 0.98
C10 H10B 0.98
C10 H10C 0.98
C11 P3 1.801(5)
C11 H11A 0.98
C11 H11B 0.98
C11 H11C 0.98
C12 P3 1.841(5)
C12 H12A 0.98
C12 H12B 0.98
C12 H12C 0.98
Co1 P3 2.2053(14)
Co1 P1 2.2073(15)
Co1 P2 2.2294(14)
